data_4327070
loop_
_publ_author_name
'Cameron Jones'
'Simon J. Bonyhady'
'Nicole Holzmann'
'Gernot Frenking'
'Andreas Stasch'

_publ_section_title
;
 Preparation, Characterization, and Theoretical Analysis of Group 14
 Element(I) Dimers: A Case Study of Magnesium(I) Compounds as Reducing
 Agents in Inorganic Synthesis
;
_journal_name_full 'Inorganic Chemistry'
_journal_page_first 12315
_journal_page_last 12325
_journal_paper_doi 10.1021/ic200682p
_journal_volume 50
_journal_year 2011
_chemical_formula_sum 'C35 H47 Cl N2 Sn'
_chemical_formula_weight 649.89
_chemical_name_systematic
; 
 ? 
;
_space_group_IT_number 60
_symmetry_cell_setting orthorhombic
_symmetry_space_group_name_Hall '-P 2n 2ab'
_symmetry_space_group_name_H-M 'P b c n'
_atom_sites_solution_hydrogens geom
_atom_sites_solution_primary direct
_atom_sites_solution_secondary difmap
_audit_creation_method SHELXL-97
_cell_angle_alpha 90.00
_cell_angle_beta 90.00
_cell_angle_gamma 90.00
_cell_formula_units_Z 8
_cell_length_a 16.504(3)
_cell_length_b 22.298(5)
_cell_length_c 18.868(4)
_cell_measurement_temperature 173(2)
_cell_volume 6944(2)
_computing_structure_refinement 'SHELXL-97 (Sheldrick, 1997)'
_computing_structure_solution 'SHELXS-97 (Sheldrick, 1990)'
_diffrn_ambient_temperature 173(2)
_diffrn_measured_fraction_theta_full 0.998
_diffrn_measured_fraction_theta_max 0.998
_diffrn_measurement_device_type 'Noniua Kappa CCD'
_diffrn_radiation_monochromator graphite
_diffrn_radiation_source 'fine-focus sealed tube'
_diffrn_radiation_type MoK\a
_diffrn_radiation_wavelength 0.71073
_diffrn_reflns_av_R_equivalents 0.0529
_diffrn_reflns_av_sigmaI/netI 0.0424
_diffrn_reflns_limit_h_max 20
_diffrn_reflns_limit_h_min -20
_diffrn_reflns_limit_k_max 27
_diffrn_reflns_limit_k_min -27
_diffrn_reflns_limit_l_max 23
_diffrn_reflns_limit_l_min -22
_diffrn_reflns_number 24616
_diffrn_reflns_theta_full 26.00
_diffrn_reflns_theta_max 26.00
_diffrn_reflns_theta_min 3.01
_exptl_absorpt_coefficient_mu 0.836
_exptl_absorpt_correction_T_max 0.852
_exptl_absorpt_correction_T_min 0.820
_exptl_absorpt_correction_type multi-scan
_exptl_absorpt_process_details 'Sortav (Blessing, 1995)'
_exptl_crystal_colour colorless
_exptl_crystal_density_diffrn 1.243
_exptl_crystal_description block
_exptl_crystal_F_000 2704
_exptl_crystal_size_max 0.25
_exptl_crystal_size_mid 0.22
_exptl_crystal_size_min 0.20
_refine_diff_density_max 0.661
_refine_diff_density_min -0.550
_refine_diff_density_rms 0.064
_refine_ls_extinction_method none
_refine_ls_goodness_of_fit_ref 1.030
_refine_ls_hydrogen_treatment constr
_refine_ls_matrix_type full
_refine_ls_number_parameters 382
_refine_ls_number_reflns 6813
_refine_ls_number_restraints 12
_refine_ls_restrained_S_all 1.050
_refine_ls_R_factor_all 0.0819
_refine_ls_R_factor_gt 0.0448
_refine_ls_shift/su_max 0.001
_refine_ls_shift/su_mean 0.000
_refine_ls_structure_factor_coef Fsqd
_refine_ls_weighting_details 'calc w=1/[\s^2^(Fo^2^)+(0.0605P)^2^+4.7636P] where P=(Fo^2^+2Fc^2^)/3'
_refine_ls_weighting_scheme calc
_refine_ls_wR_factor_gt 0.1114
_refine_ls_wR_factor_ref 0.1295
_reflns_number_gt 4539
_reflns_number_total 6813
_reflns_threshold_expression >2sigma(I)
_cod_data_source_file ic200682p_si_001_04.cif
_cod_data_source_block compound10
_cod_database_code 4327070

loop_
_symmetry_equiv_pos_as_xyz
'x, y, z'
'-x+1/2, -y+1/2, z+1/2'
'x+1/2, -y+1/2, -z'
'-x, y, -z+1/2'
'-x, -y, -z'
'x-1/2, y-1/2, -z-1/2'
'-x-1/2, y-1/2, z'
'x, -y, z-1/2'

loop_
_atom_site_label
_atom_site_type_symbol
_atom_site_fract_x
_atom_site_fract_y
_atom_site_fract_z
_atom_site_U_iso_or_equiv
_atom_site_adp_type
_atom_site_occupancy
_atom_site_symmetry_multiplicity
_atom_site_calc_flag
_atom_site_refinement_flags
_atom_site_disorder_assembly
_atom_site_disorder_group
Sn1 Sn 0.18485(6) 0.43346(3) 0.06657(3) 0.0472(2) Uani 0.759(2) 1 d P A 1
Cl1 Cl 0.29347(11) 0.50525(6) 0.06087(8) 0.0845(6) Uani 0.759(2) 1 d P A 1
N1 N 0.26341(16) 0.35221(11) 0.06243(12) 0.0338(6) Uani 1 1 d . . .
C1 C 0.25333(18) 0.34356(13) -0.00718(16) 0.0313(7) Uani 1 1 d . A .
N2 N 0.21601(15) 0.39012(10) -0.03718(13) 0.0321(6) Uani 1 1 d . . .
C2 C 0.27738(18) 0.28809(13) -0.04522(16) 0.0310(7) Uani 1 1 d . . .
C3 C 0.22645(19) 0.26374(14) -0.09571(17) 0.0376(8) Uani 1 1 d . A .
H3 H 0.1774 0.2838 -0.1074 0.045 Uiso 1 1 calc R . .
C4 C 0.2461(2) 0.21023(14) -0.12959(17) 0.0401(8) Uani 1 1 d . . .
H4 H 0.2099 0.1942 -0.1639 0.048 Uiso 1 1 calc R A .
C5 C 0.3170(2) 0.17982(14) -0.11455(17) 0.0371(8) Uani 1 1 d . A .
C6 C 0.3682(2) 0.20523(14) -0.06427(16) 0.0386(8) Uani 1 1 d . . .
H6 H 0.4178 0.1856 -0.0533 0.046 Uiso 1 1 calc R A .
C7 C 0.34919(19) 0.25815(13) -0.02970(17) 0.0356(7) Uani 1 1 d . A .
H7 H 0.3853 0.2741 0.0047 0.043 Uiso 1 1 calc R . .
C8 C 0.3360(2) 0.11923(14) -0.14848(18) 0.0447(9) Uani 1 1 d . . .
C9 C 0.2826(4) 0.1064(2) -0.2132(3) 0.0980(17) Uani 1 1 d U A .
H9A H 0.2963 0.1344 -0.2514 0.147 Uiso 1 1 calc R . .
H9B H 0.2255 0.1114 -0.2003 0.147 Uiso 1 1 calc R . .
H9C H 0.2918 0.0652 -0.2294 0.147 Uiso 1 1 calc R . .
C10 C 0.4229(3) 0.1144(2) -0.1693(3) 0.1054(18) Uani 1 1 d U A .
H10A H 0.4570 0.1170 -0.1269 0.158 Uiso 1 1 calc R . .
H10B H 0.4366 0.1472 -0.2018 0.158 Uiso 1 1 calc R . .
H10C H 0.4322 0.0759 -0.1930 0.158 Uiso 1 1 calc R . .
C11 C 0.3157(3) 0.07075(17) -0.0944(3) 0.0806(15) Uani 1 1 d . A .
H11A H 0.3278 0.0312 -0.1146 0.121 Uiso 1 1 calc R . .
H11B H 0.2580 0.0729 -0.0824 0.121 Uiso 1 1 calc R . .
H11C H 0.3481 0.0769 -0.0516 0.121 Uiso 1 1 calc R . .
C12 C 0.28817(19) 0.30781(13) 0.11233(16) 0.0332(7) Uani 1 1 d . A .
C13 C 0.2384(2) 0.25921(14) 0.12987(16) 0.0369(7) Uani 1 1 d . . .
C14 C 0.2649(2) 0.21972(15) 0.18204(18) 0.0436(8) Uani 1 1 d . A .
H14 H 0.2320 0.1864 0.1944 0.052 Uiso 1 1 calc R . .
C15 C 0.3378(2) 0.22786(15) 0.21610(17) 0.0444(9) Uani 1 1 d . . .
H15 H 0.3546 0.2006 0.2519 0.053 Uiso 1 1 calc R A .
C16 C 0.3863(2) 0.27563(15) 0.19814(17) 0.0434(8) Uani 1 1 d . A .
H16 H 0.4366 0.2808 0.2218 0.052 Uiso 1 1 calc R . .
C17 C 0.3634(2) 0.31684(14) 0.14602(17) 0.0387(8) Uani 1 1 d . . .
C18 C 0.1568(2) 0.24799(17) 0.0957(2) 0.0531(10) Uani 1 1 d . A .
H18 H 0.1500 0.2779 0.0566 0.064 Uiso 1 1 calc R . .
C19 C 0.0883(2) 0.2585(2) 0.1496(3) 0.0812(14) Uani 1 1 d . . .
H19A H 0.0359 0.2519 0.1266 0.122 Uiso 1 1 calc R A .
H19B H 0.0911 0.2997 0.1673 0.122 Uiso 1 1 calc R . .
H19C H 0.0944 0.2305 0.1893 0.122 Uiso 1 1 calc R . .
C20 C 0.1507(3) 0.1857(2) 0.0631(2) 0.0755(13) Uani 1 1 d . . .
H20A H 0.1965 0.1793 0.0309 0.113 Uiso 1 1 calc R A .
H20B H 0.0999 0.1823 0.0367 0.113 Uiso 1 1 calc R . .
H20C H 0.1519 0.1555 0.1008 0.113 Uiso 1 1 calc R . .
C21 C 0.4174(2) 0.36969(16) 0.12736(19) 0.0469(9) Uani 1 1 d . A .
H21 H 0.3975 0.3866 0.0815 0.056 Uiso 1 1 calc R . .
C22 C 0.4099(2) 0.41888(17) 0.1834(2) 0.0582(10) Uani 1 1 d . . .
H22A H 0.3530 0.4310 0.1878 0.087 Uiso 1 1 calc R A .
H22B H 0.4426 0.4536 0.1693 0.087 Uiso 1 1 calc R . .
H22C H 0.4292 0.4036 0.2291 0.087 Uiso 1 1 calc R . .
C23 C 0.5056(2) 0.35152(19) 0.1168(2) 0.0633(11) Uani 1 1 d . . .
H23A H 0.5286 0.3388 0.1623 0.095 Uiso 1 1 calc R A .
H23B H 0.5363 0.3858 0.0985 0.095 Uiso 1 1 calc R . .
H23C H 0.5085 0.3183 0.0830 0.095 Uiso 1 1 calc R . .
C24 C 0.20799(18) 0.40200(12) -0.11110(16) 0.0314(7) Uani 1 1 d . A .
C25 C 0.12847(19) 0.40585(13) -0.13876(16) 0.0335(7) Uani 1 1 d . . .
C26 C 0.1197(2) 0.42345(13) -0.20928(17) 0.0371(8) Uani 1 1 d . A .
H26 H 0.0668 0.4271 -0.2287 0.045 Uiso 1 1 calc R . .
C27 C 0.1853(2) 0.43568(14) -0.25139(19) 0.0434(9) Uani 1 1 d . . .
H27 H 0.1777 0.4473 -0.2994 0.052 Uiso 1 1 calc R A .
C28 C 0.2626(2) 0.43095(14) -0.22364(19) 0.0430(8) Uani 1 1 d . A .
H28 H 0.3079 0.4389 -0.2532 0.052 Uiso 1 1 calc R . .
C29 C 0.2754(2) 0.41479(14) -0.15338(18) 0.0370(8) Uani 1 1 d . . .
C30 C 0.0545(2) 0.39109(15) -0.09440(18) 0.0425(8) Uani 1 1 d . A .
H30 H 0.0736 0.3773 -0.0469 0.051 Uiso 1 1 calc R . .
C31 C 0.0010(3) 0.44547(18) -0.0833(2) 0.0695(12) Uani 1 1 d . . .
H31A H 0.0307 0.4758 -0.0561 0.104 Uiso 1 1 calc R A .
H31B H -0.0478 0.4337 -0.0572 0.104 Uiso 1 1 calc R . .
H31C H -0.0145 0.4622 -0.1294 0.104 Uiso 1 1 calc R . .
C32 C 0.0046(2) 0.34002(16) -0.1276(2) 0.0565(10) Uani 1 1 d . . .
H32A H -0.0197 0.3539 -0.1721 0.085 Uiso 1 1 calc R A .
H32B H -0.0383 0.3279 -0.0948 0.085 Uiso 1 1 calc R . .
H32C H 0.0401 0.3057 -0.1372 0.085 Uiso 1 1 calc R . .
C33 C 0.3624(2) 0.41251(16) -0.1253(2) 0.0511(9) Uani 1 1 d . A .
H33 H 0.3599 0.3980 -0.0752 0.061 Uiso 1 1 calc R . .
C34 C 0.3999(2) 0.4752(2) -0.1240(3) 0.0822(15) Uani 1 1 d . . .
H34A H 0.4037 0.4907 -0.1724 0.123 Uiso 1 1 calc R A .
H34B H 0.4542 0.4731 -0.1031 0.123 Uiso 1 1 calc R . .
H34C H 0.3659 0.5019 -0.0955 0.123 Uiso 1 1 calc R . .
C35 C 0.4133(2) 0.3674(2) -0.1671(3) 0.0786(14) Uani 1 1 d . . .
H35A H 0.3865 0.3282 -0.1666 0.118 Uiso 1 1 calc R A .
H35B H 0.4670 0.3639 -0.1454 0.118 Uiso 1 1 calc R . .
H35C H 0.4190 0.3812 -0.2162 0.118 Uiso 1 1 calc R . .
Sn1A Sn 0.2317(2) 0.44700(6) 0.05364(8) 0.0458(7) Uani 0.241(2) 1 d P A 2
Cl1A Cl 0.1022(3) 0.4243(3) 0.1018(3) 0.093(2) Uani 0.241(2) 1 d P A 2

loop_
_atom_site_aniso_label
_atom_site_aniso_U_11
_atom_site_aniso_U_22
_atom_site_aniso_U_33
_atom_site_aniso_U_23
_atom_site_aniso_U_13
_atom_site_aniso_U_12
Sn1 0.0665(5) 0.0396(3) 0.0355(2) -0.00608(17) -0.0076(3) 0.0196(3)
Cl1 0.1440(15) 0.0317(7) 0.0778(11) 0.0049(6) -0.0492(10) -0.0165(8)
N1 0.0464(16) 0.0258(13) 0.0291(14) 0.0000(11) -0.0121(12) 0.0053(12)
C1 0.0328(16) 0.0246(15) 0.0365(17) 0.0014(13) -0.0077(14) -0.0013(13)
N2 0.0408(14) 0.0250(13) 0.0304(13) -0.0013(11) -0.0093(12) 0.0053(11)
C2 0.0393(17) 0.0239(15) 0.0297(16) 0.0019(12) -0.0042(14) 0.0002(13)
C3 0.0398(19) 0.0296(17) 0.0434(19) 0.0013(14) -0.0130(16) 0.0048(14)
C4 0.055(2) 0.0242(16) 0.0414(19) -0.0032(14) -0.0119(17) -0.0011(15)
C5 0.052(2) 0.0235(16) 0.0359(17) 0.0037(13) 0.0023(16) 0.0005(15)
C6 0.0423(19) 0.0338(17) 0.0396(19) 0.0034(15) -0.0013(16) 0.0102(15)
C7 0.0380(17) 0.0328(17) 0.0359(18) -0.0004(14) -0.0089(15) 0.0028(14)
C8 0.059(2) 0.0299(18) 0.045(2) -0.0052(15) -0.0023(17) 0.0083(16)
C9 0.151(4) 0.067(3) 0.075(3) -0.025(2) -0.031(3) 0.037(3)
C10 0.093(3) 0.075(3) 0.148(4) -0.047(3) 0.040(3) -0.001(3)
C11 0.132(4) 0.029(2) 0.081(3) -0.002(2) 0.011(3) -0.001(2)
C12 0.0453(18) 0.0273(16) 0.0270(16) -0.0030(13) -0.0078(14) 0.0052(14)
C13 0.0431(19) 0.0321(17) 0.0355(18) 0.0004(14) -0.0041(15) 0.0043(15)
C14 0.055(2) 0.0350(19) 0.0405(19) 0.0043(15) 0.0028(18) 0.0050(16)
C15 0.065(2) 0.0364(19) 0.0320(18) 0.0080(15) -0.0020(17) 0.0144(17)
C16 0.048(2) 0.046(2) 0.0357(18) -0.0027(16) -0.0125(16) 0.0106(17)
C17 0.049(2) 0.0335(17) 0.0334(17) -0.0049(14) -0.0068(16) 0.0041(15)
C18 0.050(2) 0.048(2) 0.061(2) 0.0113(19) -0.012(2) -0.0075(18)
C19 0.048(2) 0.089(4) 0.106(4) 0.006(3) -0.001(3) 0.000(2)
C20 0.084(3) 0.064(3) 0.077(3) -0.001(2) -0.025(3) -0.026(3)
C21 0.049(2) 0.047(2) 0.045(2) 0.0017(17) -0.0133(17) -0.0078(17)
C22 0.059(2) 0.050(2) 0.066(3) -0.0070(19) -0.018(2) -0.0067(19)
C23 0.062(3) 0.069(3) 0.059(2) -0.005(2) 0.000(2) -0.009(2)
C24 0.0415(18) 0.0163(14) 0.0364(17) -0.0009(12) -0.0112(15) 0.0012(13)
C25 0.0449(19) 0.0222(15) 0.0334(17) -0.0026(13) -0.0075(15) -0.0001(14)
C26 0.045(2) 0.0345(18) 0.0324(17) 0.0011(14) -0.0103(16) -0.0009(15)
C27 0.064(2) 0.0304(17) 0.0355(18) 0.0019(14) -0.0125(18) 0.0010(17)
C28 0.053(2) 0.0302(17) 0.046(2) 0.0043(15) 0.0060(18) 0.0017(16)
C29 0.0390(19) 0.0261(16) 0.046(2) 0.0003(14) -0.0045(16) 0.0018(14)
C30 0.0420(19) 0.047(2) 0.0386(19) 0.0018(15) -0.0087(16) -0.0014(16)
C31 0.066(3) 0.058(3) 0.085(3) -0.011(2) 0.020(2) 0.003(2)
C32 0.052(2) 0.053(2) 0.064(3) 0.0038(19) -0.002(2) -0.0124(19)
C33 0.042(2) 0.048(2) 0.064(2) 0.0128(19) -0.0020(19) -0.0013(17)
C34 0.056(3) 0.070(3) 0.120(4) 0.025(3) -0.026(3) -0.023(2)
C35 0.057(3) 0.088(3) 0.091(3) 0.011(3) 0.010(2) 0.030(2)
Sn1A 0.0725(16) 0.0287(6) 0.0361(7) -0.0044(5) -0.0083(8) 0.0070(7)
Cl1A 0.088(4) 0.114(5) 0.077(4) 0.013(3) 0.038(3) 0.051(3)

loop_
_atom_type_symbol
_atom_type_description
_atom_type_scat_dispersion_real
_atom_type_scat_dispersion_imag
_atom_type_scat_source
C C 0.0033 0.0016 'International Tables Vol C Tables 4.2.6.8 and 6.1.1.4'
H H 0.0000 0.0000 'International Tables Vol C Tables 4.2.6.8 and 6.1.1.4'
N N 0.0061 0.0033 'International Tables Vol C Tables 4.2.6.8 and 6.1.1.4'
Cl Cl 0.1484 0.1585 'International Tables Vol C Tables 4.2.6.8 and 6.1.1.4'
Sn Sn -0.6537 1.4246 'International Tables Vol C Tables 4.2.6.8 and 6.1.1.4'

loop_
_geom_angle_atom_site_label_1
_geom_angle_atom_site_label_2
_geom_angle_atom_site_label_3
_geom_angle
N1 Sn1 N2 59.06(8)
N1 Sn1 Cl1 96.07(9)
N2 Sn1 Cl1 94.40(9)
C1 N1 C12 125.7(2)
C1 N1 Sn1A 92.01(18)
C12 N1 Sn1A 142.25(19)
C1 N1 Sn1 94.54(18)
C12 N1 Sn1 135.0(2)
Sn1A N1 Sn1 22.60(7)
N2 C1 N1 111.2(3)
N2 C1 C2 124.5(3)
N1 C1 C2 124.2(3)
N2 C1 Sn1A 55.50(15)
N1 C1 Sn1A 57.05(15)
C2 C1 Sn1A 171.6(2)
C1 N2 C24 127.1(3)
C1 N2 Sn1A 93.74(18)
C24 N2 Sn1A 133.00(19)
C1 N2 Sn1 94.06(19)
C24 N2 Sn1 138.80(18)
Sn1A N2 Sn1 22.61(8)
C3 C2 C7 118.3(3)
C3 C2 C1 119.9(3)
C7 C2 C1 121.7(3)
C2 C3 C4 120.8(3)
C5 C4 C3 121.6(3)
C4 C5 C6 117.0(3)
C4 C5 C8 121.5(3)
C6 C5 C8 121.4(3)
C7 C6 C5 122.0(3)
C6 C7 C2 120.2(3)
C10 C8 C11 109.7(4)
C10 C8 C5 111.8(3)
C11 C8 C5 107.6(3)
C10 C8 C9 109.2(4)
C11 C8 C9 105.9(4)
C5 C8 C9 112.4(3)
C13 C12 C17 121.4(3)
C13 C12 N1 121.7(3)
C17 C12 N1 116.8(3)
C14 C13 C12 118.2(3)
C14 C13 C18 118.5(3)
C12 C13 C18 123.3(3)
C15 C14 C13 121.5(3)
C16 C15 C14 119.7(3)
C15 C16 C17 121.8(3)
C16 C17 C12 117.4(3)
C16 C17 C21 121.0(3)
C12 C17 C21 121.5(3)
C13 C18 C20 112.5(3)
C13 C18 C19 110.3(3)
C20 C18 C19 110.9(3)
C17 C21 C23 112.6(3)
C17 C21 C22 110.4(3)
C23 C21 C22 111.0(3)
C29 C24 C25 121.0(3)
C29 C24 N2 121.5(3)
C25 C24 N2 117.3(3)
C26 C25 C24 117.7(3)
C26 C25 C30 120.3(3)
C24 C25 C30 122.0(3)
C27 C26 C25 121.8(3)
C26 C27 C28 119.6(3)
C27 C28 C29 121.4(3)
C28 C29 C24 118.4(3)
C28 C29 C33 118.7(3)
C24 C29 C33 122.8(3)
C31 C30 C25 111.8(3)
C31 C30 C32 109.7(3)
C25 C30 C32 111.5(3)
C34 C33 C35 112.8(3)
C34 C33 C29 110.8(3)
C35 C33 C29 111.0(3)
N2 Sn1A N1 61.18(9)
N2 Sn1A Cl1A 94.1(2)
N1 Sn1A Cl1A 88.87(18)
N2 Sn1A C1 30.76(9)
N1 Sn1A C1 30.94(9)
Cl1A Sn1A C1 95.92(18)

loop_
_geom_bond_atom_site_label_1
_geom_bond_atom_site_label_2
_geom_bond_distance
Sn1 N1 2.229(2)
Sn1 N2 2.243(3)
Sn1 Cl1 2.4059(19)
N1 C1 1.338(4)
N1 C12 1.426(4)
N1 Sn1A 2.184(3)
C1 N2 1.333(4)
C1 C2 1.484(4)
C1 Sn1A 2.601(3)
N2 C24 1.426(4)
N2 Sn1A 2.148(3)
C2 C3 1.382(4)
C2 C7 1.391(4)
C3 C4 1.392(4)
C4 C5 1.382(4)
C5 C6 1.392(4)
C5 C8 1.528(4)
C6 C7 1.384(4)
C8 C10 1.491(6)
C8 C11 1.523(5)
C8 C9 1.533(6)
C12 C13 1.400(4)
C12 C17 1.410(4)
C13 C14 1.392(4)
C13 C18 1.513(5)
C14 C15 1.376(5)
C15 C16 1.374(5)
C16 C17 1.398(4)
C17 C21 1.518(5)
C18 C20 1.521(6)
C18 C19 1.539(6)
C21 C23 1.525(5)
C21 C22 1.529(5)
C24 C29 1.398(4)
C24 C25 1.415(4)
C25 C26 1.395(4)
C25 C30 1.517(4)
C26 C27 1.370(5)
C27 C28 1.383(5)
C28 C29 1.390(5)
C29 C33 1.532(5)
C30 C31 1.514(5)
C30 C32 1.538(5)
C33 C34 1.528(5)
C33 C35 1.530(5)
Sn1A Cl1A 2.378(7)
